data_7714850
loop_
_publ_author_name
'Panja, Anangamohan'
'Paul, Sagar'
'Moreno-Pineda, Eufemio'
'Herchel, Radovan'
'Jana, Narayan Ch'
'Brand&#xe3;o, Paula'
'Novitchi, Ghenadie'
'Wernsdorfer, Wolfgang'

_publ_section_title
;
 Insight into ferromagnetic interactions in
 Cu<sup>II</sup>-Ln<sup>III</sup> dimers with a compartmental ligand.
;
_journal_issue 6
_journal_name_full 'Dalton transactions (Cambridge, England : 2003)'
_journal_page_first 2501
_journal_page_last 2511
_journal_paper_doi 10.1039/d3dt03557c
_journal_volume 53
_journal_year 2024
_chemical_formula_sum 'C36 H51 Cu N2 O11 Tb'
_chemical_formula_weight 910.24
_space_group_crystal_system triclinic
_space_group_IT_number 2
_space_group_name_Hall '-P 1'
_space_group_name_H-M_alt 'P -1'
_atom_sites_solution_hydrogens mixed
_audit_creation_method SHELXL-2018/3
_audit_update_record
;
2023-10-07 deposited with the CCDC.	2023-12-27 downloaded from the CCDC.
;
_cell_angle_alpha 76.085(3)
_cell_angle_beta 65.374(2)
_cell_angle_gamma 68.336(2)
_cell_formula_units_Z 2
_cell_length_a 11.6751(7)
_cell_length_b 13.8406(9)
_cell_length_c 13.9768(9)
_cell_measurement_reflns_used 576
_cell_measurement_temperature 150(2)
_cell_measurement_theta_max 25.00
_cell_measurement_theta_min 2.90
_cell_volume 1898.0(2)
_computing_cell_refinement 'Bruker Smart'
_computing_data_collection 'Bruker Smart'
_computing_data_reduction 'Bruker Saint'
_computing_molecular_graphics 'Mercury (Macrae et al 2008)'
_computing_publication_material 'SHELXL-2016/4 (Sheldrick, 2016'
_computing_structure_refinement 'SHELXL-2018/3 (Sheldrick, 2018)'
_computing_structure_solution 'SHELXT 2014/5 (Sheldrick, 2014)'
_diffrn_ambient_temperature 150(2)
_diffrn_measured_fraction_theta_full 1.000
_diffrn_measured_fraction_theta_max 0.995
_diffrn_measurement_device_type CCD
_diffrn_measurement_method 'omega and phi scans'
_diffrn_radiation_type MoK\a
_diffrn_radiation_wavelength 0.71073
_diffrn_reflns_av_R_equivalents 0.0717
_diffrn_reflns_av_unetI/netI 0.0604
_diffrn_reflns_Laue_measured_fraction_full 1.000
_diffrn_reflns_Laue_measured_fraction_max 0.995
_diffrn_reflns_limit_h_max 14
_diffrn_reflns_limit_h_min -14
_diffrn_reflns_limit_k_max 17
_diffrn_reflns_limit_k_min -17
_diffrn_reflns_limit_l_max 17
_diffrn_reflns_limit_l_min -17
_diffrn_reflns_number 34319
_diffrn_reflns_point_group_measured_fraction_full 1.000
_diffrn_reflns_point_group_measured_fraction_max 0.995
_diffrn_reflns_theta_full 25.242
_diffrn_reflns_theta_max 26.502
_diffrn_reflns_theta_min 2.073
_diffrn_source 'fine-focus sealed tube'
_exptl_absorpt_coefficient_mu 2.468
_exptl_absorpt_correction_T_max 0.7454
_exptl_absorpt_correction_T_min 0.4991
_exptl_absorpt_correction_type multi-scan
_exptl_absorpt_process_details sadabs
_exptl_crystal_colour green
_exptl_crystal_density_diffrn 1.593
_exptl_crystal_description plate
_exptl_crystal_F_000 926
_exptl_crystal_size_max 0.160
_exptl_crystal_size_mid 0.080
_exptl_crystal_size_min 0.020
_refine_diff_density_max 1.921
_refine_diff_density_min -1.696
_refine_diff_density_rms 0.160
_refine_ls_extinction_method none
_refine_ls_goodness_of_fit_ref 1.070
_refine_ls_hydrogen_treatment mixed
_refine_ls_matrix_type full
_refine_ls_number_parameters 487
_refine_ls_number_reflns 7847
_refine_ls_number_restraints 6
_refine_ls_restrained_S_all 1.076
_refine_ls_R_factor_all 0.0597
_refine_ls_R_factor_gt 0.0439
_refine_ls_shift/su_max 0.001
_refine_ls_shift/su_mean 0.000
_refine_ls_structure_factor_coef Fsqd
_refine_ls_weighting_details 'w=1/[\s^2^(Fo^2^)+(0.0676P)^2^] where P=(Fo^2^+2Fc^2^)/3'
_refine_ls_weighting_scheme calc
_refine_ls_wR_factor_gt 0.1087
_refine_ls_wR_factor_ref 0.1176
_reflns_Friedel_coverage 0.000
_reflns_number_gt 6414
_reflns_number_total 7847
_reflns_threshold_expression 'I > 2\s(I)'
_cod_data_source_file d3dt03557c2.cif
_cod_data_source_block shelx
_cod_depositor_comments 'Adding full bibliography for 7714850--7714853.cif.'
_cod_database_code 7714850
_shelx_shelxl_version_number 2018/3
_shelx_space_group_comment
;
The symmetry employed for this shelxl refinement is uniquely defined
by the following loop, which should always be used as a source of
symmetry information in preference to the above space-group names.
They are only intended as comments.
;
_shelx_estimated_absorpt_t_min 0.694
_shelx_estimated_absorpt_t_max 0.952

loop_
_space_group_symop_operation_xyz
'x, y, z'
'-x, -y, -z'

loop_
_atom_site_label
_atom_site_type_symbol
_atom_site_fract_x
_atom_site_fract_y
_atom_site_fract_z
_atom_site_U_iso_or_equiv
_atom_site_adp_type
_atom_site_occupancy
_atom_site_site_symmetry_order
_atom_site_calc_flag
_atom_site_refinement_flags_posn
_atom_site_refinement_flags_adp
_atom_site_refinement_flags_occupancy
_atom_site_disorder_assembly
_atom_site_disorder_group
Tb1 Tb 0.58474(6) 0.67555(6) 0.74257(4) 0.0143(6) Uani 0.637(19) 1 d . . P A 1
Tb1A Tb 0.5844(2) 0.67547(15) 0.74295(18) 0.070(3) Uani 0.363(19) 1 d . U P A 2
Cu1 Cu 0.84545(5) 0.73533(5) 0.53801(5) 0.03055(18) Uani 1 1 d . . . . .
O1 O 0.8127(3) 0.6130(3) 0.6339(3) 0.0301(7) Uani 1 1 d . . . . .
O2 O 0.7231(3) 0.5199(3) 0.8225(3) 0.0362(8) Uani 1 1 d . . . . .
O3 O 0.6531(3) 0.7758(3) 0.5832(3) 0.0320(8) Uani 1 1 d . . . . .
O4 O 0.4312(3) 0.7431(3) 0.6288(3) 0.0343(8) Uani 1 1 d . . . . .
O11 O 1.1016(4) 0.8258(3) 0.5086(3) 0.0472(10) Uani 1 1 d . . . . .
O5 O 0.8741(3) 0.7890(3) 0.6611(3) 0.0356(8) Uani 1 1 d . . . . .
O6 O 0.7018(3) 0.7490(3) 0.7907(3) 0.0357(8) Uani 1 1 d . . . . .
O7 O 0.6023(3) 0.5262(3) 0.6632(3) 0.0369(8) Uani 1 1 d . . . . .
O8 O 0.4421(3) 0.5683(3) 0.8151(3) 0.0362(8) Uani 1 1 d . . . . .
O9 O 0.4129(3) 0.8333(3) 0.7986(3) 0.0399(9) Uani 1 1 d . . . . .
O10 O 0.4502(3) 0.7154(3) 0.9264(3) 0.0365(8) Uani 1 1 d . . . . .
N1 N 1.0363(4) 0.6628(3) 0.4763(3) 0.0346(10) Uani 1 1 d . . . . .
N2 N 0.8496(4) 0.8647(3) 0.4386(3) 0.0348(10) Uani 1 1 d . . . . .
C1 C 0.9017(5) 0.5373(4) 0.6666(4) 0.0303(10) Uani 1 1 d . . . . .
C2 C 0.8570(5) 0.4813(4) 0.7651(4) 0.0338(11) Uani 1 1 d . . . . .
C3 C 0.9414(5) 0.3949(4) 0.8004(5) 0.0388(12) Uani 1 1 d . . . . .
H3 H 0.908151 0.358053 0.867484 0.047 Uiso 1 1 calc R U . . .
C4 C 1.0767(5) 0.3609(4) 0.7377(5) 0.0434(13) Uani 1 1 d . . . . .
C5 C 1.1227(5) 0.4192(4) 0.6444(5) 0.0415(13) Uani 1 1 d . . . . .
H5 H 1.214442 0.398257 0.602891 0.050 Uiso 1 1 calc R U . . .
C6 C 1.0377(5) 0.5103(4) 0.6074(4) 0.0337(11) Uani 1 1 d . . . . .
C7 C 0.6776(5) 0.4868(5) 0.9343(4) 0.0457(14) Uani 1 1 d . . . . .
H7A H 0.660519 0.419870 0.946146 0.068 Uiso 1 1 calc R U . . .
H7B H 0.595964 0.539408 0.970791 0.068 Uiso 1 1 calc R U . . .
H7C H 0.745564 0.478525 0.962087 0.068 Uiso 1 1 calc R U . . .
C8 C 1.1650(6) 0.2622(5) 0.7769(6) 0.0598(17) Uani 1 1 d . . . . .
H8A H 1.257941 0.257432 0.734875 0.090 Uiso 1 1 calc R U . . .
H8B H 1.146933 0.201165 0.769580 0.090 Uiso 1 1 calc R U . . .
H8C H 1.147359 0.264289 0.851439 0.090 Uiso 1 1 calc R U . . .
C9 C 1.0967(5) 0.5729(4) 0.5142(4) 0.0371(12) Uani 1 1 d . . . . .
H9 H 1.189077 0.545559 0.476953 0.044 Uiso 1 1 calc R U . . .
C10 C 1.1154(5) 0.7184(5) 0.3855(4) 0.0432(13) Uani 1 1 d . . . . .
H10A H 1.091778 0.724317 0.323546 0.052 Uiso 1 1 calc R U . . .
H10B H 1.210415 0.678527 0.367432 0.052 Uiso 1 1 calc R U . . .
C11 C 1.0910(5) 0.8282(5) 0.4105(4) 0.0427(13) Uani 1 1 d . . . . .
H11A H 1.164642 0.853454 0.354945 0.051 Uiso 1 1 calc R U . . .
C12 C 0.9628(5) 0.9072(5) 0.4003(5) 0.0422(13) Uani 1 1 d . . . . .
H12A H 0.936863 0.966640 0.440498 0.051 Uiso 1 1 calc R U . . .
H12B H 0.980607 0.934776 0.324973 0.051 Uiso 1 1 calc R U . . .
C13 C 0.7580(5) 0.9156(4) 0.4020(4) 0.0341(11) Uani 1 1 d . . . . .
H13 H 0.772257 0.973455 0.350891 0.041 Uiso 1 1 calc R U . . .
C14 C 0.6348(5) 0.8945(4) 0.4301(4) 0.0311(11) Uani 1 1 d . . . . .
C15 C 0.5883(5) 0.8268(4) 0.5172(4) 0.0294(10) Uani 1 1 d . . . . .
C16 C 0.4680(5) 0.8106(4) 0.5388(4) 0.0299(10) Uani 1 1 d . . . . .
C17 C 0.3964(5) 0.8592(4) 0.4741(4) 0.0331(11) Uani 1 1 d . . . . .
H17 H 0.315973 0.845971 0.489244 0.040 Uiso 1 1 calc R U . . .
C18 C 0.4415(5) 0.9284(4) 0.3854(4) 0.0332(11) Uani 1 1 d . . . . .
C19 C 0.5571(5) 0.9476(4) 0.3662(4) 0.0358(11) Uani 1 1 d . . . . .
H19 H 0.585634 0.997158 0.309092 0.043 Uiso 1 1 calc R U . . .
C20 C 0.2973(5) 0.7434(5) 0.6689(5) 0.0515(16) Uani 1 1 d . . . . .
H20A H 0.238918 0.815686 0.671064 0.077 Uiso 1 1 calc R U . . .
H20B H 0.275881 0.706924 0.740509 0.077 Uiso 1 1 calc R U . . .
H20C H 0.285002 0.707821 0.622851 0.077 Uiso 1 1 calc R U . . .
C21 C 0.3641(6) 0.9785(4) 0.3138(5) 0.0444(13) Uani 1 1 d . . . . .
H21A H 0.376340 0.926506 0.270717 0.067 Uiso 1 1 calc R U . . .
H21B H 0.395402 1.036146 0.267375 0.067 Uiso 1 1 calc R U . . .
H21C H 0.270001 1.005439 0.356523 0.067 Uiso 1 1 calc R U . . .
C22 C 0.8083(5) 0.7710(4) 0.7573(4) 0.0310(11) Uani 1 1 d . . . . .
C23 C 0.8642(5) 0.7736(4) 0.8384(4) 0.0403(13) Uani 1 1 d . . . . .
C24 C 0.9768(9) 0.6715(6) 0.8356(8) 0.089(3) Uani 1 1 d . . . . .
H24A H 1.024404 0.673983 0.878055 0.133 Uiso 1 1 calc R U . . .
H24B H 1.037844 0.662233 0.762383 0.133 Uiso 1 1 calc R U . . .
H24C H 0.940262 0.612731 0.864760 0.133 Uiso 1 1 calc R U . . .
C25 C 0.9224(6) 0.8642(5) 0.8041(5) 0.0497(15) Uani 1 1 d . . . . .
H25A H 0.853637 0.929890 0.797841 0.075 Uiso 1 1 calc R U . . .
H25B H 0.995287 0.853619 0.735505 0.075 Uiso 1 1 calc R U . . .
H25C H 0.955498 0.867103 0.856904 0.075 Uiso 1 1 calc R U . . .
C26 C 0.7579(8) 0.7840(7) 0.9474(5) 0.077(2) Uani 1 1 d . . . . .
H26A H 0.684934 0.847986 0.945731 0.116 Uiso 1 1 calc R U . . .
H26B H 0.794776 0.787195 0.997539 0.116 Uiso 1 1 calc R U . . .
H26C H 0.724875 0.723409 0.969607 0.116 Uiso 1 1 calc R U . . .
C27 C 0.5008(5) 0.5121(4) 0.7386(4) 0.0319(11) Uani 1 1 d . . . . .
C28 C 0.4460(5) 0.4265(4) 0.7412(4) 0.0403(12) Uani 1 1 d . . . . .
C29 C 0.4848(7) 0.3999(6) 0.6300(5) 0.0615(18) Uani 1 1 d . . . . .
H29A H 0.443337 0.460762 0.589565 0.092 Uiso 1 1 calc R U . . .
H29B H 0.454772 0.341057 0.634212 0.092 Uiso 1 1 calc R U . . .
H29C H 0.581187 0.380863 0.594607 0.092 Uiso 1 1 calc R U . . .
C30 C 0.2952(6) 0.4632(6) 0.7932(6) 0.0636(19) Uani 1 1 d . . . . .
H30A H 0.269610 0.488047 0.861363 0.095 Uiso 1 1 calc R U . . .
H30B H 0.260954 0.404883 0.804452 0.095 Uiso 1 1 calc R U . . .
H30C H 0.258263 0.520210 0.747008 0.095 Uiso 1 1 calc R U . . .
C31 C 0.5042(6) 0.3301(5) 0.8077(5) 0.0567(16) Uani 1 1 d . . . . .
H31A H 0.601021 0.309316 0.776068 0.085 Uiso 1 1 calc R U . . .
H31B H 0.473487 0.272483 0.809531 0.085 Uiso 1 1 calc R U . . .
H31C H 0.475200 0.347249 0.879939 0.085 Uiso 1 1 calc R U . . .
C32 C 0.3891(5) 0.8047(4) 0.8951(4) 0.0378(12) Uani 1 1 d . . . . .
C33 C 0.2874(7) 0.8807(5) 0.9775(5) 0.066(2) Uani 1 1 d . . . . .
C34 C 0.2147(9) 0.9797(6) 0.9279(7) 0.099(3) Uani 1 1 d . . . . .
H34A H 0.177649 0.962579 0.885176 0.148 Uiso 1 1 calc R U . . .
H34B H 0.276089 1.019395 0.882677 0.148 Uiso 1 1 calc R U . . .
H34C H 0.143041 1.021822 0.983559 0.148 Uiso 1 1 calc R U . . .
C35 C 0.2074(11) 0.8309(6) 1.0704(7) 0.137(5) Uani 1 1 d . . . . .
H35A H 0.152451 0.880705 1.123503 0.206 Uiso 1 1 calc R U . . .
H35B H 0.264837 0.770559 1.099373 0.206 Uiso 1 1 calc R U . . .
H35C H 0.150490 0.807447 1.051711 0.206 Uiso 1 1 calc R U . . .
C36 C 0.3755(11) 0.9183(9) 1.0138(9) 0.134(5) Uani 1 1 d . . . . .
H36A H 0.319752 0.953307 1.078367 0.201 Uiso 1 1 calc R U . . .
H36B H 0.415125 0.967188 0.957614 0.201 Uiso 1 1 calc R U . . .
H36C H 0.445687 0.857697 1.027682 0.201 Uiso 1 1 calc R U . . .
H11 H 1.039(6) 0.818(5) 0.560(5) 0.041(17) Uiso 1 1 d . . . . .

loop_
_atom_site_aniso_label
_atom_site_aniso_U_11
_atom_site_aniso_U_22
_atom_site_aniso_U_33
_atom_site_aniso_U_23
_atom_site_aniso_U_13
_atom_site_aniso_U_12
Tb1 0.0106(7) 0.0189(5) 0.0134(9) -0.0028(2) -0.0018(4) -0.0068(3)
Tb1A 0.074(3) 0.0116(10) 0.107(4) -0.0084(9) -0.0366(19) 0.0118(11)
Cu1 0.0266(3) 0.0275(3) 0.0364(4) -0.0043(3) -0.0103(3) -0.0076(3)
O1 0.0239(16) 0.0271(18) 0.0374(19) -0.0079(15) -0.0102(14) -0.0037(14)
O2 0.0309(18) 0.0248(18) 0.043(2) -0.0023(15) -0.0112(16) -0.0014(15)
O3 0.0287(17) 0.0311(19) 0.0344(18) 0.0003(15) -0.0122(14) -0.0086(15)
O4 0.0258(17) 0.0297(19) 0.045(2) 0.0010(16) -0.0148(15) -0.0068(15)
O11 0.041(2) 0.060(3) 0.049(3) -0.007(2) -0.016(2) -0.025(2)
O5 0.0338(18) 0.033(2) 0.041(2) -0.0088(16) -0.0123(16) -0.0097(16)
O6 0.0337(19) 0.032(2) 0.040(2) -0.0088(16) -0.0115(16) -0.0073(16)
O7 0.0279(18) 0.0286(19) 0.048(2) -0.0115(16) -0.0061(16) -0.0058(15)
O8 0.0340(18) 0.0289(19) 0.041(2) -0.0080(16) -0.0085(15) -0.0077(15)
O9 0.043(2) 0.0223(19) 0.040(2) -0.0060(16) -0.0113(16) 0.0033(16)
O10 0.0385(19) 0.0234(18) 0.038(2) -0.0033(15) -0.0097(16) -0.0043(15)
N1 0.031(2) 0.038(3) 0.037(2) -0.011(2) -0.0092(18) -0.012(2)
N2 0.034(2) 0.035(2) 0.038(2) -0.0012(19) -0.0136(19) -0.015(2)
C1 0.031(3) 0.017(2) 0.043(3) -0.010(2) -0.015(2) -0.0006(19)
C2 0.033(3) 0.023(3) 0.041(3) -0.009(2) -0.012(2) -0.003(2)
C3 0.040(3) 0.021(3) 0.054(3) -0.008(2) -0.023(3) 0.002(2)
C4 0.038(3) 0.031(3) 0.059(4) -0.015(3) -0.024(3) 0.006(2)
C5 0.027(3) 0.035(3) 0.059(4) -0.021(3) -0.014(2) 0.003(2)
C6 0.028(3) 0.029(3) 0.044(3) -0.014(2) -0.015(2) -0.001(2)
C7 0.038(3) 0.036(3) 0.041(3) 0.002(2) -0.008(2) 0.001(2)
C8 0.056(4) 0.032(3) 0.082(5) -0.016(3) -0.032(4) 0.011(3)
C9 0.025(2) 0.040(3) 0.047(3) -0.020(3) -0.008(2) -0.006(2)
C10 0.034(3) 0.051(4) 0.044(3) -0.015(3) -0.006(2) -0.014(3)
C11 0.038(3) 0.048(4) 0.046(3) -0.003(3) -0.011(2) -0.023(3)
C12 0.037(3) 0.045(3) 0.046(3) -0.001(3) -0.012(2) -0.021(3)
C13 0.041(3) 0.024(3) 0.038(3) -0.002(2) -0.012(2) -0.014(2)
C14 0.033(3) 0.020(2) 0.040(3) -0.006(2) -0.015(2) -0.005(2)
C15 0.030(2) 0.024(2) 0.036(3) -0.006(2) -0.015(2) -0.004(2)
C16 0.033(3) 0.015(2) 0.041(3) -0.003(2) -0.014(2) -0.0045(19)
C17 0.031(3) 0.023(3) 0.046(3) -0.007(2) -0.018(2) -0.004(2)
C18 0.034(3) 0.023(2) 0.042(3) -0.007(2) -0.019(2) 0.000(2)
C19 0.044(3) 0.023(3) 0.040(3) -0.002(2) -0.019(2) -0.006(2)
C20 0.028(3) 0.053(4) 0.067(4) 0.013(3) -0.017(3) -0.018(3)
C21 0.048(3) 0.035(3) 0.052(3) 0.004(3) -0.027(3) -0.011(3)
C22 0.031(3) 0.023(2) 0.037(3) -0.008(2) -0.015(2) -0.001(2)
C23 0.046(3) 0.034(3) 0.050(3) -0.006(2) -0.025(3) -0.011(3)
C24 0.117(7) 0.040(4) 0.141(8) -0.009(5) -0.100(6) 0.003(4)
C25 0.052(3) 0.057(4) 0.051(3) -0.017(3) -0.015(3) -0.025(3)
C26 0.100(6) 0.120(7) 0.036(3) -0.003(4) -0.017(4) -0.073(6)
C27 0.031(3) 0.024(3) 0.037(3) -0.002(2) -0.013(2) -0.004(2)
C28 0.039(3) 0.029(3) 0.048(3) -0.009(2) -0.011(2) -0.008(2)
C29 0.064(4) 0.060(4) 0.069(4) -0.022(4) -0.021(3) -0.021(4)
C30 0.052(4) 0.057(4) 0.086(5) -0.023(4) -0.017(4) -0.022(3)
C31 0.054(4) 0.043(4) 0.065(4) -0.002(3) -0.016(3) -0.016(3)
C32 0.037(3) 0.022(3) 0.044(3) -0.004(2) -0.009(2) -0.003(2)
C33 0.075(5) 0.035(4) 0.044(4) -0.007(3) -0.002(3) 0.011(3)
C34 0.111(7) 0.042(4) 0.071(5) -0.012(4) -0.006(5) 0.027(4)
C35 0.150(9) 0.040(5) 0.084(6) -0.002(4) 0.053(6) 0.008(5)
C36 0.146(10) 0.117(9) 0.155(10) -0.088(8) -0.068(8) 0.004(8)

loop_
_atom_type_symbol
_atom_type_description
_atom_type_scat_dispersion_real
_atom_type_scat_dispersion_imag
_atom_type_scat_source
C C 0.0033 0.0016 'International Tables Vol C Tables 4.2.6.8 and 6.1.1.4'
H H 0.0000 0.0000 'International Tables Vol C Tables 4.2.6.8 and 6.1.1.4'
Cu Cu 0.3201 1.2651 'International Tables Vol C Tables 4.2.6.8 and 6.1.1.4'
N N 0.0061 0.0033 'International Tables Vol C Tables 4.2.6.8 and 6.1.1.4'
O O 0.0106 0.0060 'International Tables Vol C Tables 4.2.6.8 and 6.1.1.4'
Tb Tb -0.1723 4.1537 'International Tables Vol C Tables 4.2.6.8 and 6.1.1.4'

loop_
_geom_angle_atom_site_label_1
_geom_angle_atom_site_label_2
_geom_angle_atom_site_label_3
_geom_angle
_geom_angle_site_symmetry_1
_geom_angle_site_symmetry_3
_geom_angle_publ_flag
O3 Tb1 O6 83.25(12) . . ?
O3 Tb1 O9 84.64(12) . . ?
O6 Tb1 O9 81.95(12) . . ?
O3 Tb1 O8 135.14(12) . . ?
O6 Tb1 O8 141.27(12) . . ?
O9 Tb1 O8 94.92(12) . . ?
O3 Tb1 O1 64.37(12) . . ?
O6 Tb1 O1 72.64(11) . . ?
O9 Tb1 O1 141.49(12) . . ?
O8 Tb1 O1 122.98(12) . . ?
O3 Tb1 O10 134.23(12) . . ?
O6 Tb1 O10 74.15(12) . . ?
O9 Tb1 O10 53.54(12) . . ?
O8 Tb1 O10 73.23(12) . . ?
O1 Tb1 O10 138.64(11) . . ?
O3 Tb1 O7 95.60(12) . . ?
O6 Tb1 O7 144.35(12) . . ?
O9 Tb1 O7 133.58(12) . . ?
O8 Tb1 O7 53.64(11) . . ?
O1 Tb1 O7 74.83(11) . . ?
O10 Tb1 O7 125.62(12) . . ?
O3 Tb1 O2 128.27(11) . . ?
O6 Tb1 O2 77.16(12) . . ?
O9 Tb1 O2 137.44(12) . . ?
O8 Tb1 O2 79.76(12) . . ?
O1 Tb1 O2 64.16(11) . . ?
O10 Tb1 O2 85.00(11) . . ?
O7 Tb1 O2 75.86(12) . . ?
O3 Tb1 O4 62.18(11) . . ?
O6 Tb1 O4 135.34(12) . . ?
O9 Tb1 O4 68.27(12) . . ?
O8 Tb1 O4 76.00(11) . . ?
O1 Tb1 O4 111.42(11) . . ?
O10 Tb1 O4 109.45(11) . . ?
O7 Tb1 O4 71.05(11) . . ?
O2 Tb1 O4 146.37(11) . . ?
O3 Tb1 C32 109.49(14) . . ?
O6 Tb1 C32 76.12(14) . . ?
O9 Tb1 C32 26.67(14) . . ?
O8 Tb1 C32 83.99(14) . . ?
O1 Tb1 C32 148.65(14) . . ?
O10 Tb1 C32 26.88(13) . . ?
O7 Tb1 C32 135.94(13) . . ?
O2 Tb1 C32 111.33(14) . . ?
O4 Tb1 C32 89.04(14) . . ?
O3 Tb1 C27 116.41(13) . . ?
O6 Tb1 C27 153.77(14) . . ?
O9 Tb1 C27 115.39(14) . . ?
O8 Tb1 C27 26.91(12) . . ?
O1 Tb1 C27 99.30(13) . . ?
O10 Tb1 C27 99.68(13) . . ?
O7 Tb1 C27 26.75(12) . . ?
O2 Tb1 C27 76.92(13) . . ?
O4 Tb1 C27 70.88(12) . . ?
C32 Tb1 C27 110.05(15) . . ?
O3 Tb1 Cu1 33.58(8) . . ?
O6 Tb1 Cu1 65.56(8) . . ?
O9 Tb1 Cu1 109.12(9) . . ?
O8 Tb1 Cu1 147.83(8) . . ?
O1 Tb1 Cu1 33.72(8) . . ?
O10 Tb1 Cu1 138.45(8) . . ?
O7 Tb1 Cu1 94.24(8) . . ?
O2 Tb1 Cu1 95.31(8) . . ?
O4 Tb1 Cu1 93.00(7) . . ?
C32 Tb1 Cu1 126.58(11) . . ?
C27 Tb1 Cu1 120.94(10) . . ?
O3 Tb1A O6 83.13(13) . . ?
O3 Tb1A O9 84.58(14) . . ?
O6 Tb1A O9 81.97(14) . . ?
O3 Tb1A O8 135.08(15) . . ?
O6 Tb1A O8 141.47(16) . . ?
O9 Tb1A O8 95.06(14) . . ?
O3 Tb1A O1 64.24(13) . . ?
O6 Tb1A O1 72.55(13) . . ?
O9 Tb1A O1 141.33(15) . . ?
O8 Tb1A O1 122.97(14) . . ?
O3 Tb1A O10 134.23(14) . . ?
O6 Tb1A O10 74.22(13) . . ?
O9 Tb1A O10 53.62(13) . . ?
O8 Tb1A O10 73.38(13) . . ?
O1 Tb1A O10 138.67(15) . . ?
O3 Tb1A O7 95.46(14) . . ?
O6 Tb1A O7 144.23(15) . . ?
O9 Tb1A O7 133.64(15) . . ?
O8 Tb1A O7 53.67(12) . . ?
O1 Tb1A O7 74.74(12) . . ?
O10 Tb1A O7 125.80(14) . . ?
O3 Tb1A O2 128.09(14) . . ?
O6 Tb1A O2 77.16(14) . . ?
O9 Tb1A O2 137.62(15) . . ?
O8 Tb1A O2 79.86(13) . . ?
O1 Tb1A O2 64.12(12) . . ?
O10 Tb1A O2 85.12(13) . . ?
O7 Tb1A O2 75.87(13) . . ?
O3 Tb1A O4 62.11(12) . . ?
O6 Tb1A O4 135.23(14) . . ?
O9 Tb1A O4 68.28(13) . . ?
O8 Tb1A O4 76.04(13) . . ?
O1 Tb1A O4 111.25(14) . . ?
O10 Tb1A O4 109.56(13) . . ?
O7 Tb1A O4 71.03(13) . . ?
O2 Tb1A O4 146.38(14) . . ?
O3 Tb1A C32 109.47(16) . . ?
O6 Tb1A C32 76.18(15) . . ?
O9 Tb1A C32 26.71(14) . . ?
O8 Tb1A C32 84.14(15) . . ?
O1 Tb1A C32 148.60(16) . . ?
O10 Tb1A C32 26.92(14) . . ?
O7 Tb1A C32 136.10(16) . . ?
O2 Tb1A C32 111.48(16) . . ?
O4 Tb1A C32 89.10(15) . . ?
O3 Tb1A C27 116.31(15) . . ?
O6 Tb1A C27 153.86(16) . . ?
O9 Tb1A C27 115.52(16) . . ?
O8 Tb1A C27 26.92(13) . . ?
O1 Tb1A C27 99.24(14) . . ?
O10 Tb1A C27 99.84(15) . . ?
O7 Tb1A C27 26.77(12) . . ?
O2 Tb1A C27 76.97(14) . . ?
O4 Tb1A C27 70.90(14) . . ?
C32 Tb1A C27 110.21(17) . . ?
O3 Tb1A Cu1 33.52(8) . . ?
O6 Tb1A Cu1 65.46(10) . . ?
O9 Tb1A Cu1 109.01(11) . . ?
O8 Tb1A Cu1 147.73(11) . . ?
O1 Tb1A Cu1 33.65(9) . . ?
O10 Tb1A Cu1 138.41(11) . . ?
O7 Tb1A Cu1 94.11(10) . . ?
O2 Tb1A Cu1 95.21(10) . . ?
O4 Tb1A Cu1 92.86(9) . . ?
C32 Tb1A Cu1 126.51(13) . . ?
C27 Tb1A Cu1 120.82(12) . . ?
O1 Cu1 O3 80.14(14) . . ?
O1 Cu1 N1 92.23(16) . . ?
O3 Cu1 N1 163.73(15) . . ?
O1 Cu1 N2 170.38(15) . . ?
O3 Cu1 N2 90.88(16) . . ?
N1 Cu1 N2 95.58(18) . . ?
O1 Cu1 O5 89.21(13) . . ?
O3 Cu1 O5 102.97(13) . . ?
N1 Cu1 O5 91.18(14) . . ?
N2 Cu1 O5 96.23(15) . . ?
O1 Cu1 Tb1 43.06(9) . . ?
O3 Cu1 Tb1 41.02(10) . . ?
N1 Cu1 Tb1 134.96(13) . . ?
N2 Cu1 Tb1 129.46(12) . . ?
O5 Cu1 Tb1 84.40(9) . . ?
O1 Cu1 Tb1A 43.05(10) . . ?
O3 Cu1 Tb1A 41.03(10) . . ?
N1 Cu1 Tb1A 134.96(14) . . ?
N2 Cu1 Tb1A 129.46(13) . . ?
O5 Cu1 Tb1A 84.38(10) . . ?
C1 O1 Cu1 125.0(3) . . ?
C1 O1 Tb1 123.8(3) . . ?
Cu1 O1 Tb1 103.22(14) . . ?
C1 O1 Tb1A 123.7(3) . . ?
Cu1 O1 Tb1A 103.29(14) . . ?
C2 O2 C7 117.3(4) . . ?
C2 O2 Tb1A 119.1(3) . . ?
C7 O2 Tb1A 121.6(3) . . ?
C2 O2 Tb1 119.0(3) . . ?
C7 O2 Tb1 121.7(3) . . ?
C15 O3 Cu1 122.8(3) . . ?
C15 O3 Tb1 129.1(3) . . ?
Cu1 O3 Tb1 105.40(14) . . ?
C15 O3 Tb1A 129.1(3) . . ?
Cu1 O3 Tb1A 105.45(15) . . ?
C16 O4 C20 116.1(4) . . ?
C16 O4 Tb1 116.7(3) . . ?
C20 O4 Tb1 124.0(3) . . ?
C16 O4 Tb1A 116.8(3) . . ?
C20 O4 Tb1A 123.9(3) . . ?
C11 O11 H11 115(4) . . ?
C22 O5 Cu1 120.3(3) . . ?
C22 O6 Tb1 142.4(3) . . ?
C22 O6 Tb1A 142.5(3) . . ?
C27 O7 Tb1 90.8(3) . . ?
C27 O7 Tb1A 90.7(3) . . ?
C27 O8 Tb1A 94.9(3) . . ?
C27 O8 Tb1 94.8(3) . . ?
C32 O9 Tb1A 94.4(3) . . ?
C32 O9 Tb1 94.5(3) . . ?
C32 O10 Tb1A 90.8(3) . . ?
C32 O10 Tb1 90.8(3) . . ?
C9 N1 C10 118.2(4) . . ?
C9 N1 Cu1 124.6(4) . . ?
C10 N1 Cu1 117.0(4) . . ?
C13 N2 C12 115.6(4) . . ?
C13 N2 Cu1 123.0(3) . . ?
C12 N2 Cu1 121.4(3) . . ?
O1 C1 C2 118.0(4) . . ?
O1 C1 C6 123.3(5) . . ?
C2 C1 C6 118.7(5) . . ?
C3 C2 O2 123.7(5) . . ?
C3 C2 C1 121.6(5) . . ?
O2 C2 C1 114.6(4) . . ?
C2 C3 C4 120.4(5) . . ?
C2 C3 H3 119.8 . . ?
C4 C3 H3 119.8 . . ?
C5 C4 C3 118.3(5) . . ?
C5 C4 C8 123.0(5) . . ?
C3 C4 C8 118.8(6) . . ?
C4 C5 C6 122.3(5) . . ?
C4 C5 H5 118.9 . . ?
C6 C5 H5 118.9 . . ?
C1 C6 C5 118.3(5) . . ?
C1 C6 C9 123.3(5) . . ?
C5 C6 C9 118.3(5) . . ?
O2 C7 H7A 109.5 . . ?
O2 C7 H7B 109.5 . . ?
H7A C7 H7B 109.5 . . ?
O2 C7 H7C 109.5 . . ?
H7A C7 H7C 109.5 . . ?
H7B C7 H7C 109.5 . . ?
C4 C8 H8A 109.5 . . ?
C4 C8 H8B 109.5 . . ?
H8A C8 H8B 109.5 . . ?
C4 C8 H8C 109.5 . . ?
H8A C8 H8C 109.5 . . ?
H8B C8 H8C 109.5 . . ?
N1 C9 C6 126.4(5) . . ?
N1 C9 H9 116.8 . . ?
C6 C9 H9 116.8 . . ?
N1 C10 C11 110.5(4) . . ?
N1 C10 H10A 109.6 . . ?
C11 C10 H10A 109.6 . . ?
N1 C10 H10B 109.6 . . ?
C11 C10 H10B 109.6 . . ?
H10A C10 H10B 108.1 . . ?
O11 C11 C12 113.0(5) . . ?
O11 C11 C10 112.1(5) . . ?
C12 C11 C10 113.1(4) . . ?
O11 C11 H11A 106.0 . . ?
C12 C11 H11A 106.0 . . ?
C10 C11 H11A 106.0 . . ?
N2 C12 C11 114.7(5) . . ?
N2 C12 H12A 108.6 . . ?
C11 C12 H12A 108.6 . . ?
N2 C12 H12B 108.6 . . ?
C11 C12 H12B 108.6 . . ?
H12A C12 H12B 107.6 . . ?
N2 C13 C14 126.8(5) . . ?
N2 C13 H13 116.6 . . ?
C14 C13 H13 116.6 . . ?
C15 C14 C19 118.9(4) . . ?
C15 C14 C13 123.1(5) . . ?
C19 C14 C13 118.0(5) . . ?
O3 C15 C14 123.0(4) . . ?
O3 C15 C16 117.6(4) . . ?
C14 C15 C16 119.5(4) . . ?
C17 C16 O4 125.1(4) . . ?
C17 C16 C15 121.0(5) . . ?
O4 C16 C15 113.9(4) . . ?
C16 C17 C18 120.5(4) . . ?
C16 C17 H17 119.7 . . ?
C18 C17 H17 119.7 . . ?
C19 C18 C17 118.6(4) . . ?
C19 C18 C21 121.5(5) . . ?
C17 C18 C21 119.9(4) . . ?
C18 C19 C14 121.3(5) . . ?
C18 C19 H19 119.3 . . ?
C14 C19 H19 119.3 . . ?
O4 C20 H20A 109.5 . . ?
O4 C20 H20B 109.5 . . ?
H20A C20 H20B 109.5 . . ?
O4 C20 H20C 109.5 . . ?
H20A C20 H20C 109.5 . . ?
H20B C20 H20C 109.5 . . ?
C18 C21 H21A 109.5 . . ?
C18 C21 H21B 109.5 . . ?
H21A C21 H21B 109.5 . . ?
C18 C21 H21C 109.5 . . ?
H21A C21 H21C 109.5 . . ?
H21B C21 H21C 109.5 . . ?
O5 C22 O6 124.1(4) . . ?
O5 C22 C23 117.4(4) . . ?
O6 C22 C23 118.5(5) . . ?
C26 C23 C25 110.6(5) . . ?
C26 C23 C24 111.3(6) . . ?
C25 C23 C24 108.2(5) . . ?
C26 C23 C22 110.7(5) . . ?
C25 C23 C22 109.5(5) . . ?
C24 C23 C22 106.5(5) . . ?
C23 C24 H24A 109.5 . . ?
C23 C24 H24B 109.5 . . ?
H24A C24 H24B 109.5 . . ?
C23 C24 H24C 109.5 . . ?
H24A C24 H24C 109.5 . . ?
H24B C24 H24C 109.5 . . ?
C23 C25 H25A 109.5 . . ?
C23 C25 H25B 109.5 . . ?
H25A C25 H25B 109.5 . . ?
C23 C25 H25C 109.5 . . ?
H25A C25 H25C 109.5 . . ?
H25B C25 H25C 109.5 . . ?
C23 C26 H26A 109.5 . . ?
C23 C26 H26B 109.5 . . ?
H26A C26 H26B 109.5 . . ?
C23 C26 H26C 109.5 . . ?
H26A C26 H26C 109.5 . . ?
H26B C26 H26C 109.5 . . ?
O7 C27 O8 120.6(4) . . ?
O7 C27 C28 121.0(4) . . ?
O8 C27 C28 118.4(4) . . ?
O7 C27 Tb1A 62.5(3) . . ?
O8 C27 Tb1A 58.2(3) . . ?
C28 C27 Tb1A 176.2(4) . . ?
O7 C27 Tb1 62.4(2) . . ?
O8 C27 Tb1 58.3(2) . . ?
C28 C27 Tb1 176.3(3) . . ?
C29 C28 C27 111.1(5) . . ?
C29 C28 C30 109.2(5) . . ?
C27 C28 C30 109.5(4) . . ?
C29 C28 C31 110.2(5) . . ?
C27 C28 C31 106.9(5) . . ?
C30 C28 C31 109.9(5) . . ?
C28 C29 H29A 109.5 . . ?
C28 C29 H29B 109.5 . . ?
H29A C29 H29B 109.5 . . ?
C28 C29 H29C 109.5 . . ?
H29A C29 H29C 109.5 . . ?
H29B C29 H29C 109.5 . . ?
C28 C30 H30A 109.5 . . ?
C28 C30 H30B 109.5 . . ?
H30A C30 H30B 109.5 . . ?
C28 C30 H30C 109.5 . . ?
H30A C30 H30C 109.5 . . ?
H30B C30 H30C 109.5 . . ?
C28 C31 H31A 109.5 . . ?
C28 C31 H31B 109.5 . . ?
H31A C31 H31B 109.5 . . ?
C28 C31 H31C 109.5 . . ?
H31A C31 H31C 109.5 . . ?
H31B C31 H31C 109.5 . . ?
O9 C32 O10 121.1(5) . . ?
O9 C32 C33 120.1(5) . . ?
O10 C32 C33 118.7(5) . . ?
O9 C32 Tb1A 58.9(3) . . ?
O10 C32 Tb1A 62.3(3) . . ?
C33 C32 Tb1A 176.1(4) . . ?
O9 C32 Tb1 58.8(2) . . ?
O10 C32 Tb1 62.3(3) . . ?
C33 C32 Tb1 176.0(4) . . ?
C35 C33 C34 116.3(7) . . ?
C35 C33 C32 113.1(6) . . ?
C34 C33 C32 111.9(5) . . ?
C35 C33 C36 106.8(8) . . ?
C34 C33 C36 103.2(8) . . ?
C32 C33 C36 104.1(6) . . ?
C33 C34 H34A 109.5 . . ?
C33 C34 H34B 109.5 . . ?
H34A C34 H34B 109.5 . . ?
C33 C34 H34C 109.5 . . ?
H34A C34 H34C 109.5 . . ?
H34B C34 H34C 109.5 . . ?
C33 C35 H35A 109.5 . . ?
C33 C35 H35B 109.5 . . ?
H35A C35 H35B 109.5 . . ?
C33 C35 H35C 109.5 . . ?
H35A C35 H35C 109.5 . . ?
H35B C35 H35C 109.5 . . ?
C33 C36 H36A 109.5 . . ?
C33 C36 H36B 109.5 . . ?
H36A C36 H36B 109.5 . . ?
C33 C36 H36C 109.5 . . ?
H36A C36 H36C 109.5 . . ?
H36B C36 H36C 109.5 . . ?

loop_
_geom_bond_atom_site_label_1
_geom_bond_atom_site_label_2
_geom_bond_distance
_geom_bond_site_symmetry_2
_geom_bond_publ_flag
Tb1 O3 2.318(3) . ?
Tb1 O6 2.340(3) . ?
Tb1 O9 2.384(3) . ?
Tb1 O8 2.387(3) . ?
Tb1 O1 2.388(3) . ?
Tb1 O10 2.461(3) . ?
Tb1 O7 2.479(3) . ?
Tb1 O2 2.505(3) . ?
Tb1 O4 2.653(3) . ?
Tb1 C32 2.778(5) . ?
Tb1 C27 2.797(5) . ?
Tb1 Cu1 3.4049(8) . ?
Tb1A O3 2.323(4) . ?
Tb1A O6 2.341(4) . ?
Tb1A O9 2.382(4) . ?
Tb1A O8 2.383(4) . ?
Tb1A O1 2.392(4) . ?
Tb1A O10 2.456(4) . ?
Tb1A O7 2.480(4) . ?
Tb1A O2 2.504(4) . ?
Tb1A O4 2.654(4) . ?
Tb1A C32 2.775(5) . ?
Tb1A C27 2.795(5) . ?
Tb1A Cu1 3.410(2) . ?
Cu1 O1 1.942(3) . ?
Cu1 O3 1.953(3) . ?
Cu1 N1 1.970(4) . ?
Cu1 N2 1.987(4) . ?
Cu1 O5 2.214(3) . ?
O1 C1 1.322(6) . ?
O2 C2 1.384(6) . ?
O2 C7 1.442(6) . ?
O3 C15 1.340(6) . ?
O4 C16 1.385(6) . ?
O4 C20 1.423(6) . ?
O11 C11 1.419(7) . ?
O11 H11 0.81(6) . ?
O5 C22 1.257(6) . ?
O6 C22 1.259(6) . ?
O7 C27 1.259(6) . ?
O8 C27 1.270(6) . ?
O9 C32 1.251(6) . ?
O10 C32 1.256(6) . ?
N1 C9 1.293(7) . ?
N1 C10 1.461(7) . ?
N2 C13 1.276(6) . ?
N2 C12 1.488(6) . ?
C1 C2 1.398(7) . ?
C1 C6 1.400(7) . ?
C2 C3 1.377(7) . ?
C3 C4 1.407(8) . ?
C3 H3 0.9500 . ?
C4 C5 1.367(8) . ?
C4 C8 1.517(8) . ?
C5 C6 1.426(7) . ?
C5 H5 0.9500 . ?
C6 C9 1.440(8) . ?
C7 H7A 0.9800 . ?
C7 H7B 0.9800 . ?
C7 H7C 0.9800 . ?
C8 H8A 0.9800 . ?
C8 H8B 0.9800 . ?
C8 H8C 0.9800 . ?
C9 H9 0.9500 . ?
C10 C11 1.538(8) . ?
C10 H10A 0.9900 . ?
C10 H10B 0.9900 . ?
C11 C12 1.533(8) . ?
C11 H11A 1.0000 . ?
C12 H12A 0.9900 . ?
C12 H12B 0.9900 . ?
C13 C14 1.446(7) . ?
C13 H13 0.9500 . ?
C14 C15 1.390(7) . ?
C14 C19 1.425(7) . ?
C15 C16 1.400(7) . ?
C16 C17 1.375(7) . ?
C17 C18 1.410(7) . ?
C17 H17 0.9500 . ?
C18 C19 1.375(7) . ?
C18 C21 1.502(7) . ?
C19 H19 0.9500 . ?
C20 H20A 0.9800 . ?
C20 H20B 0.9800 . ?
C20 H20C 0.9800 . ?
C21 H21A 0.9800 . ?
C21 H21B 0.9800 . ?
C21 H21C 0.9800 . ?
C22 C23 1.537(7) . ?
C23 C26 1.510(8) . ?
C23 C25 1.527(8) . ?
C23 C24 1.529(9) . ?
C24 H24A 0.9800 . ?
C24 H24B 0.9800 . ?
C24 H24C 0.9800 . ?
C25 H25A 0.9800 . ?
C25 H25B 0.9800 . ?
C25 H25C 0.9800 . ?
C26 H26A 0.9800 . ?
C26 H26B 0.9800 . ?
C26 H26C 0.9800 . ?
C27 C28 1.528(7) . ?
C28 C29 1.524(8) . ?
C28 C30 1.529(8) . ?
C28 C31 1.538(8) . ?
C29 H29A 0.9800 . ?
C29 H29B 0.9800 . ?
C29 H29C 0.9800 . ?
C30 H30A 0.9800 . ?
C30 H30B 0.9800 . ?
C30 H30C 0.9800 . ?
C31 H31A 0.9800 . ?
C31 H31B 0.9800 . ?
C31 H31C 0.9800 . ?
C32 C33 1.537(8) . ?
C33 C35 1.438(10) . ?
C33 C34 1.501(10) . ?
C33 C36 1.595(12) . ?
C34 H34A 0.9800 . ?
C34 H34B 0.9800 . ?
C34 H34C 0.9800 . ?
C35 H35A 0.9800 . ?
C35 H35B 0.9800 . ?
C35 H35C 0.9800 . ?
C36 H36A 0.9800 . ?
C36 H36B 0.9800 . ?
C36 H36C 0.9800 . ?

loop_
_geom_hbond_atom_site_label_D
_geom_hbond_atom_site_label_H
_geom_hbond_atom_site_label_A
_geom_hbond_distance_DH
_geom_hbond_distance_HA
_geom_hbond_distance_DA
_geom_hbond_angle_DHA
_geom_hbond_site_symmetry_A
_geom_hbond_publ_flag
O11 H11 O5 0.81(6) 1.97(6) 2.760(6) 166(6) . yes
C7 H7A O10 0.98 2.57 3.448(7) 148.9 2_667 yes
C7 H7B O10 0.98 2.51 3.309(6) 138.4 . yes
C9 H9 O7 0.95 2.44 3.346(6) 160.5 2_766 yes
C17 H17 O11 0.95 2.52 3.460(6) 172.8 1_455 yes
C20 H20B O8 0.98 2.55 3.222(7) 125.5 . yes

loop_
_geom_torsion_atom_site_label_1
_geom_torsion_atom_site_label_2
_geom_torsion_atom_site_label_3
_geom_torsion_atom_site_label_4
_geom_torsion
_geom_torsion_site_symmetry_1
_geom_torsion_site_symmetry_2
_geom_torsion_site_symmetry_3
_geom_torsion_site_symmetry_4
_geom_torsion_publ_flag
Cu1 O1 C1 C2 152.4(3) . . . . ?
Tb1 O1 C1 C2 8.9(6) . . . . ?
Tb1A O1 C1 C2 8.9(6) . . . . ?
Cu1 O1 C1 C6 -27.9(6) . . . . ?
Tb1 O1 C1 C6 -171.4(3) . . . . ?
Tb1A O1 C1 C6 -171.4(3) . . . . ?
C7 O2 C2 C3 17.7(7) . . . . ?
Tb1A O2 C2 C3 -178.5(4) . . . . ?
Tb1 O2 C2 C3 -178.5(4) . . . . ?
C7 O2 C2 C1 -162.4(4) . . . . ?
Tb1A O2 C2 C1 1.5(5) . . . . ?
Tb1 O2 C2 C1 1.5(5) . . . . ?
O1 C1 C2 C3 173.6(4) . . . . ?
C6 C1 C2 C3 -6.1(7) . . . . ?
O1 C1 C2 O2 -6.4(6) . . . . ?
C6 C1 C2 O2 173.9(4) . . . . ?
O2 C2 C3 C4 -179.5(5) . . . . ?
C1 C2 C3 C4 0.5(8) . . . . ?
C2 C3 C4 C5 3.7(8) . . . . ?
C2 C3 C4 C8 -176.9(5) . . . . ?
C3 C4 C5 C6 -2.3(8) . . . . ?
C8 C4 C5 C6 178.3(5) . . . . ?
O1 C1 C6 C5 -172.4(4) . . . . ?
C2 C1 C6 C5 7.3(7) . . . . ?
O1 C1 C6 C9 11.2(7) . . . . ?
C2 C1 C6 C9 -169.1(4) . . . . ?
C4 C5 C6 C1 -3.2(8) . . . . ?
C4 C5 C6 C9 173.4(5) . . . . ?
C10 N1 C9 C6 175.1(4) . . . . ?
Cu1 N1 C9 C6 -0.6(7) . . . . ?
C1 C6 C9 N1 4.0(8) . . . . ?
C5 C6 C9 N1 -172.4(5) . . . . ?
C9 N1 C10 C11 -124.2(5) . . . . ?
Cu1 N1 C10 C11 51.9(5) . . . . ?
N1 C10 C11 O11 49.3(6) . . . . ?
N1 C10 C11 C12 -79.8(6) . . . . ?
C13 N2 C12 C11 -158.7(5) . . . . ?
Cu1 N2 C12 C11 20.1(6) . . . . ?
O11 C11 C12 N2 -90.1(6) . . . . ?
C10 C11 C12 N2 38.6(7) . . . . ?
C12 N2 C13 C14 -176.6(5) . . . . ?
Cu1 N2 C13 C14 4.6(7) . . . . ?
N2 C13 C14 C15 13.0(8) . . . . ?
N2 C13 C14 C19 -168.2(5) . . . . ?
Cu1 O3 C15 C14 -29.5(6) . . . . ?
Tb1 O3 C15 C14 172.0(3) . . . . ?
Tb1A O3 C15 C14 172.0(3) . . . . ?
Cu1 O3 C15 C16 151.0(3) . . . . ?
Tb1 O3 C15 C16 -7.5(6) . . . . ?
Tb1A O3 C15 C16 -7.5(6) . . . . ?
C19 C14 C15 O3 -178.2(4) . . . . ?
C13 C14 C15 O3 0.6(7) . . . . ?
C19 C14 C15 C16 1.3(7) . . . . ?
C13 C14 C15 C16 -179.9(4) . . . . ?
C20 O4 C16 C17 -14.8(7) . . . . ?
Tb1 O4 C16 C17 -175.4(4) . . . . ?
Tb1A O4 C16 C17 -175.3(4) . . . . ?
C20 O4 C16 C15 165.2(5) . . . . ?
Tb1 O4 C16 C15 4.6(5) . . . . ?
Tb1A O4 C16 C15 4.7(5) . . . . ?
O3 C15 C16 C17 -179.3(4) . . . . ?
C14 C15 C16 C17 1.2(7) . . . . ?
O3 C15 C16 O4 0.7(6) . . . . ?
C14 C15 C16 O4 -178.7(4) . . . . ?
O4 C16 C17 C18 178.6(4) . . . . ?
C15 C16 C17 C18 -1.4(7) . . . . ?
C16 C17 C18 C19 -1.1(7) . . . . ?
C16 C17 C18 C21 178.3(5) . . . . ?
C17 C18 C19 C14 3.7(7) . . . . ?
C21 C18 C19 C14 -175.7(5) . . . . ?
C15 C14 C19 C18 -3.8(7) . . . . ?
C13 C14 C19 C18 177.3(5) . . . . ?
Cu1 O5 C22 O6 -19.7(6) . . . . ?
Cu1 O5 C22 C23 158.6(3) . . . . ?
Tb1 O6 C22 O5 26.2(8) . . . . ?
Tb1A O6 C22 O5 26.3(8) . . . . ?
Tb1 O6 C22 C23 -152.1(4) . . . . ?
Tb1A O6 C22 C23 -152.1(4) . . . . ?
O5 C22 C23 C26 162.5(5) . . . . ?
O6 C22 C23 C26 -19.0(7) . . . . ?
O5 C22 C23 C25 40.4(6) . . . . ?
O6 C22 C23 C25 -141.2(5) . . . . ?
O5 C22 C23 C24 -76.3(7) . . . . ?
O6 C22 C23 C24 102.1(6) . . . . ?
Tb1 O7 C27 O8 -2.4(5) . . . . ?
Tb1A O7 C27 O8 -2.3(5) . . . . ?
Tb1 O7 C27 C28 178.4(4) . . . . ?
Tb1A O7 C27 C28 178.4(4) . . . . ?
Tb1A O8 C27 O7 2.4(5) . . . . ?
Tb1 O8 C27 O7 2.4(5) . . . . ?
Tb1A O8 C27 C28 -178.3(4) . . . . ?
Tb1 O8 C27 C28 -178.2(4) . . . . ?
O7 C27 C28 C29 -25.4(7) . . . . ?
O8 C27 C28 C29 155.3(5) . . . . ?
O7 C27 C28 C30 -146.0(5) . . . . ?
O8 C27 C28 C30 34.6(7) . . . . ?
O7 C27 C28 C31 95.0(6) . . . . ?
O8 C27 C28 C31 -84.3(6) . . . . ?
Tb1A O9 C32 O10 -2.1(5) . . . . ?
Tb1 O9 C32 O10 -2.1(5) . . . . ?
Tb1A O9 C32 C33 175.6(5) . . . . ?
Tb1 O9 C32 C33 175.5(5) . . . . ?
Tb1A O10 C32 O9 2.0(5) . . . . ?
Tb1 O10 C32 O9 2.0(5) . . . . ?
Tb1A O10 C32 C33 -175.7(5) . . . . ?
Tb1 O10 C32 C33 -175.6(5) . . . . ?
O9 C32 C33 C35 141.2(8) . . . . ?
O10 C32 C33 C35 -41.1(10) . . . . ?
O9 C32 C33 C34 7.6(10) . . . . ?
O10 C32 C33 C34 -174.7(6) . . . . ?
O9 C32 C33 C36 -103.3(7) . . . . ?
O10 C32 C33 C36 74.4(8) . . . . ?
